data_4303215
loop_
_publ_author_name
'Andrzej W. Misio\/lek'
'Andrew S. Ichimura'
'Robert A. Gentner'
'Rui H. Huang'
'Vanessa P. McCaffrey'
'James E. Jackson'

_publ_section_title
;
Building Blocks for Molecule-Based Magnets: Radical Anions and Dianions of
Substituted 3,6-Dimethylenecyclohexane-1,2,4,5-tetrones as Paramagnetic
Bridging Ligands
;
_journal_name_full 'Inorganic Chemistry'
_journal_page_first 9005
_journal_page_last 9017
_journal_paper_doi 10.1021/ic901390n
_journal_volume 48
_journal_year 2009
_chemical_formula_sum 'C84 H124 K O12'
_chemical_formula_weight 1364.93
_chemical_name_systematic
; 
 ? 
;
_space_group_IT_number 1
_symmetry_cell_setting triclinic
_symmetry_space_group_name_Hall 'P 1'
_symmetry_space_group_name_H-M 'P 1'
_atom_sites_solution_hydrogens geom
_atom_sites_solution_primary direct
_atom_sites_solution_secondary difmap
_audit_creation_method SHELXL-97
_cell_angle_alpha 77.2809(11)
_cell_angle_beta 85.5001(12)
_cell_angle_gamma 77.6417(10)
_cell_formula_units_Z 1
_cell_length_a 9.5055(2)
_cell_length_b 13.0026(3)
_cell_length_c 17.1668(3)
_cell_measurement_temperature 293(2)
_cell_volume 2020.63(7)
_computing_structure_refinement 'SHELXL-97 (Sheldrick, 1997)'
_computing_structure_solution 'SHELXS-97 (Sheldrick, 1990)'
_diffrn_ambient_temperature 293(2)
_diffrn_measured_fraction_theta_full 0.940
_diffrn_measured_fraction_theta_max 0.940
_diffrn_radiation_monochromator graphite
_diffrn_radiation_source 'fine-focus sealed tube'
_diffrn_radiation_type MoK\a
_diffrn_radiation_wavelength 0.71073
_diffrn_reflns_av_R_equivalents 0.0182
_diffrn_reflns_av_sigmaI/netI 0.0597
_diffrn_reflns_limit_h_max 12
_diffrn_reflns_limit_h_min -12
_diffrn_reflns_limit_k_max 16
_diffrn_reflns_limit_k_min -17
_diffrn_reflns_limit_l_max 22
_diffrn_reflns_limit_l_min -22
_diffrn_reflns_number 22327
_diffrn_reflns_theta_full 28.33
_diffrn_reflns_theta_max 28.33
_diffrn_reflns_theta_min 1.64
_exptl_absorpt_coefficient_mu 0.123
_exptl_crystal_density_diffrn 1.122
_exptl_crystal_density_method 'not measured'
_exptl_crystal_F_000 743
_exptl_crystal_size_max 0.6
_exptl_crystal_size_mid 0.3
_exptl_crystal_size_min 0.2
_refine_diff_density_max 0.619
_refine_diff_density_min -0.458
_refine_diff_density_rms 0.065
_refine_ls_abs_structure_details 'Flack H D (1983), Acta Cryst. A39, 876-881'
_refine_ls_abs_structure_Flack 0.44(11)
_refine_ls_extinction_method none
_refine_ls_goodness_of_fit_ref 0.910
_refine_ls_hydrogen_treatment mixed
_refine_ls_matrix_type full
_refine_ls_number_parameters 874
_refine_ls_number_reflns 17415
_refine_ls_number_restraints 3
_refine_ls_restrained_S_all 0.910
_refine_ls_R_factor_all 0.1437
_refine_ls_R_factor_gt 0.0844
_refine_ls_shift/su_max 2.318
_refine_ls_shift/su_mean 0.286
_refine_ls_structure_factor_coef Fsqd
_refine_ls_weighting_details 'calc w=1/[\s^2^(Fo^2^)+(0.2361P)^2^+0.0000P] where P=(Fo^2^+2Fc^2^)/3'
_refine_ls_weighting_scheme calc
_refine_ls_wR_factor_gt 0.2430
_refine_ls_wR_factor_ref 0.3117
_reflns_number_gt 9758
_reflns_number_total 17415
_reflns_threshold_expression >2sigma(I)
_cod_data_source_file ic901390n_si_002_2.cif
_cod_data_source_block 4K.(C4H8O)4
_cod_original_cell_volume 2020.64(7)
_cod_database_code 4303215

loop_
_symmetry_equiv_pos_as_xyz
'x, y, z'

loop_
_atom_site_label
_atom_site_type_symbol
_atom_site_fract_x
_atom_site_fract_y
_atom_site_fract_z
_atom_site_U_iso_or_equiv
_atom_site_adp_type
_atom_site_occupancy
_atom_site_symmetry_multiplicity
_atom_site_calc_flag
_atom_site_refinement_flags
_atom_site_disorder_assembly
_atom_site_disorder_group
K K 0.5254(3) 0.6177(2) 0.16148(19) 0.0903(5) Uani 1 1 d . . .
C1 C 1.0216(6) 0.6702(5) 0.0754(3) 0.0350(14) Uani 1 1 d . . .
C2 C 1.1564(6) 0.6144(5) 0.1102(4) 0.0360(14) Uani 1 1 d . . .
C3 C 1.1601(6) 0.5616(5) 0.2003(4) 0.0336(13) Uani 1 1 d . . .
C4 C 1.0281(6) 0.5637(4) 0.2486(3) 0.0301(13) Uani 1 1 d . . .
C5 C 0.8924(7) 0.6213(5) 0.2111(3) 0.0385(15) Uani 1 1 d . . .
C6 C 0.8876(6) 0.6729(4) 0.1244(3) 0.0297(12) Uani 1 1 d . . .
C7 C 1.0347(6) 0.5098(5) 0.3287(3) 0.0282(12) Uani 1 1 d . . .
C8 C 0.9434(6) 0.5561(4) 0.3913(3) 0.0304(13) Uani 1 1 d . . .
C9 C 0.8922(7) 0.4898(5) 0.4593(3) 0.0347(14) Uani 1 1 d . . .
H9 H 0.9110 0.4157 0.4630 0.042 Uiso 1 1 calc R . .
C10 C 0.8153(7) 0.5320(5) 0.5202(4) 0.0397(15) Uani 1 1 d . . .
C11 C 0.7954(7) 0.6432(6) 0.5162(4) 0.0420(16) Uani 1 1 d . . .
C12 C 0.8256(7) 0.7131(5) 0.4442(4) 0.0467(17) Uani 1 1 d . . .
C13 C 0.9067(7) 0.6655(5) 0.3850(4) 0.0426(16) Uani 1 1 d . . .
H13 H 0.9370 0.7099 0.3394 0.051 Uiso 1 1 calc R . .
C14 C 0.7503(10) 0.4557(7) 0.5918(4) 0.063(2) Uani 1 1 d . . .
C15 C 0.8125(16) 0.4616(10) 0.6699(5) 0.127(5) Uani 1 1 d . . .
H15A H 0.9154 0.4386 0.6674 0.191 Uiso 1 1 calc R . .
H15B H 0.7729 0.4154 0.7137 0.191 Uiso 1 1 calc R . .
H15C H 0.7883 0.5343 0.6774 0.191 Uiso 1 1 calc R . .
C16 C 0.7576(14) 0.3474(7) 0.5695(6) 0.113(5) Uani 1 1 d . . .
H16A H 0.8536 0.3209 0.5510 0.170 Uiso 1 1 calc R . .
H16B H 0.6914 0.3561 0.5279 0.170 Uiso 1 1 calc R . .
H16C H 0.7322 0.2970 0.6156 0.170 Uiso 1 1 calc R . .
C17 C 0.6103(15) 0.4926(8) 0.6190(9) 0.167(8) Uani 1 1 d . . .
H17A H 0.5439 0.4982 0.5782 0.250 Uiso 1 1 calc R . .
H17B H 0.6034 0.5621 0.6313 0.250 Uiso 1 1 calc R . .
H17C H 0.5873 0.4430 0.6661 0.250 Uiso 1 1 calc R . .
O18 O 0.7305(5) 0.6861(4) 0.5799(3) 0.0539(13) Uani 1 1 d . . .
C19 C 0.8277(13) 0.6963(12) 0.6330(7) 0.123(5) Uani 1 1 d . . .
H19A H 0.7758 0.7271 0.6754 0.184 Uiso 1 1 calc R . .
H19B H 0.8905 0.7422 0.6053 0.184 Uiso 1 1 calc R . .
H19C H 0.8838 0.6266 0.6549 0.184 Uiso 1 1 calc R . .
C20 C 0.7810(10) 0.8365(6) 0.4296(6) 0.078(3) Uani 1 1 d . . .
C21 C 0.8090(12) 0.8914(6) 0.3481(7) 0.096(3) Uani 1 1 d . . .
H21A H 0.9066 0.8649 0.3320 0.144 Uiso 1 1 calc R . .
H21B H 0.7947 0.9674 0.3457 0.144 Uiso 1 1 calc R . .
H21C H 0.7442 0.8782 0.3130 0.144 Uiso 1 1 calc R . .
C22 C 0.6336(14) 0.8709(8) 0.4587(9) 0.152(7) Uani 1 1 d . . .
H22A H 0.6212 0.8318 0.5123 0.227 Uiso 1 1 calc R . .
H22B H 0.5673 0.8570 0.4248 0.227 Uiso 1 1 calc R . .
H22C H 0.6154 0.9466 0.4581 0.227 Uiso 1 1 calc R . .
C23 C 0.883(3) 0.8797(9) 0.4833(11) 0.253(13) Uani 1 1 d . . .
H23A H 0.9824 0.8583 0.4677 0.380 Uiso 1 1 calc R . .
H23B H 0.8688 0.8492 0.5388 0.380 Uiso 1 1 calc R . .
H23C H 0.8575 0.9568 0.4747 0.380 Uiso 1 1 calc R . .
O24 O 0.7753(4) 0.6251(5) 0.2474(3) 0.0712(18) Uani 1 1 d . . .
O25 O 1.2752(5) 0.6133(4) 0.0751(3) 0.0620(15) Uani 1 1 d . . .
O26 O 0.7682(5) 0.7124(4) 0.0958(3) 0.0555(14) Uani 1 1 d . . .
O27 O 1.2816(4) 0.5298(4) 0.2269(2) 0.0480(12) Uani 1 1 d . . .
C28 C 1.1262(6) 0.4030(4) 0.3531(3) 0.0295(12) Uani 1 1 d . . .
C29 C 1.1494(6) 0.3306(4) 0.3012(3) 0.0321(13) Uani 1 1 d . . .
H29 H 1.1180 0.3557 0.2492 0.039 Uiso 1 1 calc R . .
C30 C 1.2181(7) 0.2218(5) 0.3245(4) 0.0396(15) Uani 1 1 d . . .
C31 C 1.2421(10) 0.1502(6) 0.2614(4) 0.060(2) Uani 1 1 d . . .
C32 C 1.3919(11) 0.0780(8) 0.2671(5) 0.100(4) Uani 1 1 d . . .
H32A H 1.4634 0.1216 0.2606 0.150 Uiso 1 1 calc R . .
H32B H 1.4060 0.0370 0.2260 0.150 Uiso 1 1 calc R . .
H32C H 1.4006 0.0298 0.3185 0.150 Uiso 1 1 calc R . .
C33 C 1.2353(12) 0.2196(7) 0.1752(4) 0.092(3) Uani 1 1 d . . .
H33A H 1.3091 0.2614 0.1670 0.139 Uiso 1 1 calc R . .
H33B H 1.1426 0.2669 0.1679 0.139 Uiso 1 1 calc R . .
H33C H 1.2499 0.1734 0.1375 0.139 Uiso 1 1 calc R . .
C34 C 1.1242(15) 0.0831(9) 0.2700(6) 0.113(4) Uani 1 1 d . . .
H34A H 1.1243 0.0393 0.3230 0.169 Uiso 1 1 calc R . .
H34B H 1.1428 0.0378 0.2317 0.169 Uiso 1 1 calc R . .
H34C H 1.0319 0.1305 0.2609 0.169 Uiso 1 1 calc R . .
C35 C 1.2630(7) 0.1890(5) 0.4025(4) 0.0428(16) Uani 1 1 d . . .
O36 O 1.3178(8) 0.0780(4) 0.4303(3) 0.081(2) Uani 1 1 d . . .
C37 C 1.1814(19) 0.0233(8) 0.4658(7) 0.163(7) Uani 1 1 d . . .
H37A H 1.2146 -0.0524 0.4857 0.245 Uiso 1 1 calc R . .
H37B H 1.1146 0.0340 0.4242 0.245 Uiso 1 1 calc R . .
H37C H 1.1344 0.0561 0.5085 0.245 Uiso 1 1 calc R . .
C38 C 1.2550(7) 0.2573(4) 0.4560(4) 0.0366(14) Uani 1 1 d . . .
C39 C 1.3198(9) 0.2246(5) 0.5372(4) 0.056(2) Uani 1 1 d . . .
C40 C 1.2193(19) 0.1863(17) 0.6004(5) 0.198(9) Uani 1 1 d . . .
H40A H 1.2658 0.1661 0.6508 0.297 Uiso 1 1 calc R . .
H40B H 1.1898 0.1251 0.5892 0.297 Uiso 1 1 calc R . .
H40C H 1.1363 0.2427 0.6029 0.297 Uiso 1 1 calc R . .
C41 C 1.3305(13) 0.3217(7) 0.5717(5) 0.091(3) Uani 1 1 d . . .
H41A H 1.3957 0.3612 0.5388 0.137 Uiso 1 1 calc R . .
H41B H 1.3654 0.2972 0.6250 0.137 Uiso 1 1 calc R . .
H41C H 1.2369 0.3675 0.5730 0.137 Uiso 1 1 calc R . .
C42 C 1.4858(15) 0.1566(12) 0.5323(8) 0.157(6) Uani 1 1 d . . .
H42A H 1.5367 0.1923 0.4875 0.235 Uiso 1 1 calc R . .
H42B H 1.4846 0.0852 0.5259 0.235 Uiso 1 1 calc R . .
H42C H 1.5333 0.1524 0.5806 0.235 Uiso 1 1 calc R . .
C43 C 1.1857(6) 0.3657(5) 0.4286(3) 0.0306(13) Uani 1 1 d . . .
H43 H 1.1795 0.4139 0.4621 0.037 Uiso 1 1 calc R . .
C44 C 1.0181(6) 0.7270(4) -0.0068(3) 0.0343(14) Uani 1 1 d . . .
C45 C 0.9270(6) 0.8360(4) -0.0299(3) 0.0291(12) Uani 1 1 d . . .
C46 C 0.8675(7) 0.8724(5) -0.1050(3) 0.0355(14) Uani 1 1 d . . .
H46 H 0.8745 0.8242 -0.1386 0.043 Uiso 1 1 calc R . .
C47 C 0.7985(7) 0.9778(5) -0.1312(4) 0.0405(15) Uani 1 1 d . . .
C48 C 0.7960(8) 1.0510(4) -0.0812(4) 0.0424(16) Uani 1 1 d . . .
C49 C 0.8357(7) 1.0127(5) 0.0003(3) 0.0360(14) Uani 1 1 d . . .
C50 C 0.9043(6) 0.9063(5) 0.0207(3) 0.0328(13) Uani 1 1 d . . .
H50 H 0.9373 0.8804 0.0724 0.039 Uiso 1 1 calc R . .
C51 C 0.8096(8) 1.0844(5) 0.0624(4) 0.0502(17) Uani 1 1 d . . .
C52 C 0.8218(17) 1.0181(8) 0.1444(5) 0.108(4) Uani 1 1 d . . .
H52A H 0.9130 0.9686 0.1491 0.162 Uiso 1 1 calc R . .
H52B H 0.7453 0.9786 0.1555 0.162 Uiso 1 1 calc R . .
H52C H 0.8148 1.0639 0.1820 0.162 Uiso 1 1 calc R . .
C53 C 0.6642(11) 1.1635(7) 0.0537(6) 0.084(3) Uani 1 1 d . . .
H53A H 0.6574 1.2059 0.0003 0.126 Uiso 1 1 calc R . .
H53B H 0.6564 1.2100 0.0909 0.126 Uiso 1 1 calc R . .
H53C H 0.5877 1.1241 0.0646 0.126 Uiso 1 1 calc R . .
C54 C 0.9308(12) 1.1524(10) 0.0527(8) 0.119(5) Uani 1 1 d . . .
H54A H 1.0234 1.1049 0.0582 0.178 Uiso 1 1 calc R . .
H54B H 0.9166 1.1946 0.0931 0.178 Uiso 1 1 calc R . .
H54C H 0.9261 1.1994 0.0009 0.178 Uiso 1 1 calc R . .
O55 O 0.7421(9) 1.1564(4) -0.1090(3) 0.085(2) Uani 1 1 d . . .
C56 C 0.8304(15) 1.2198(9) -0.1367(6) 0.109(4) Uani 1 1 d . . .
H56A H 0.7770 1.2920 -0.1536 0.163 Uiso 1 1 calc R . .
H56B H 0.8853 1.1966 -0.1813 0.163 Uiso 1 1 calc R . .
H56C H 0.8945 1.2180 -0.0956 0.163 Uiso 1 1 calc R . .
C57 C 0.7275(9) 1.0127(6) -0.2158(4) 0.054(2) Uani 1 1 d . . .
C58 C 0.7031(15) 0.9186(7) -0.2416(6) 0.120(5) Uani 1 1 d . . .
H58A H 0.7918 0.8666 -0.2405 0.180 Uiso 1 1 calc R . .
H58B H 0.6686 0.9397 -0.2951 0.180 Uiso 1 1 calc R . .
H58C H 0.6328 0.8875 -0.2064 0.180 Uiso 1 1 calc R . .
C59 C 0.5956(16) 1.0852(13) -0.2153(7) 0.213(11) Uani 1 1 d . . .
H59A H 0.6086 1.1467 -0.1966 0.319 Uiso 1 1 calc R . .
H59B H 0.5275 1.0507 -0.1806 0.319 Uiso 1 1 calc R . .
H59C H 0.5600 1.1078 -0.2685 0.319 Uiso 1 1 calc R . .
C60 C 0.8098(16) 1.0865(7) -0.2741(5) 0.120(4) Uani 1 1 d . . .
H60A H 0.9058 1.0481 -0.2829 0.181 Uiso 1 1 calc R . .
H60B H 0.8139 1.1478 -0.2524 0.181 Uiso 1 1 calc R . .
H60C H 0.7616 1.1102 -0.3240 0.181 Uiso 1 1 calc R . .
C61 C 1.1091(6) 0.6820(5) -0.0684(3) 0.0359(14) Uani 1 1 d . . .
C62 C 1.1604(6) 0.7464(5) -0.1352(3) 0.0381(15) Uani 1 1 d . . .
H62 H 1.1449 0.8201 -0.1377 0.046 Uiso 1 1 calc R . .
C63 C 1.2349(6) 0.7052(5) -0.1997(4) 0.0364(14) Uani 1 1 d . . .
C64 C 1.2589(6) 0.5949(5) -0.1924(4) 0.0372(15) Uani 1 1 d . . .
C65 C 1.2197(7) 0.5238(5) -0.1236(4) 0.0415(15) Uani 1 1 d . . .
C66 C 1.1457(6) 0.5697(5) -0.0632(3) 0.0376(15) Uani 1 1 d . . .
H66 H 1.1188 0.5247 -0.0170 0.045 Uiso 1 1 calc R . .
C67 C 1.2837(8) 0.7866(7) -0.2700(4) 0.0566(19) Uani 1 1 d . . .
C68 C 1.3012(11) 0.8858(7) -0.2471(6) 0.089(3) Uani 1 1 d . . .
H68A H 1.3329 0.9333 -0.2930 0.133 Uiso 1 1 calc R . .
H68B H 1.3716 0.8680 -0.2065 0.133 Uiso 1 1 calc R . .
H68C H 1.2107 0.9206 -0.2269 0.133 Uiso 1 1 calc R . .
C69 C 1.4588(15) 0.7336(12) -0.2810(11) 0.170(8) Uani 1 1 d . . .
H69A H 1.4692 0.6656 -0.2964 0.255 Uiso 1 1 calc R . .
H69B H 1.5053 0.7231 -0.2314 0.255 Uiso 1 1 calc R . .
H69C H 1.5025 0.7816 -0.3217 0.255 Uiso 1 1 calc R . .
C70 C 1.1657(14) 0.8301(12) -0.3311(6) 0.172(8) Uani 1 1 d . . .
H70A H 1.1446 0.7716 -0.3508 0.259 Uiso 1 1 calc R . .
H70B H 1.1979 0.8807 -0.3747 0.259 Uiso 1 1 calc R . .
H70C H 1.0804 0.8652 -0.3062 0.259 Uiso 1 1 calc R . .
O71 O 1.3179(5) 0.5532(4) -0.2589(3) 0.0477(12) Uani 1 1 d . . .
C72 C 1.2198(12) 0.5410(10) -0.3137(6) 0.099(4) Uani 1 1 d . . .
H72A H 1.2730 0.5122 -0.3566 0.149 Uiso 1 1 calc R . .
H72B H 1.1609 0.6099 -0.3349 0.149 Uiso 1 1 calc R . .
H72C H 1.1596 0.4928 -0.2864 0.149 Uiso 1 1 calc R . .
C73 C 1.2693(11) 0.4017(6) -0.1095(6) 0.073(3) Uani 1 1 d . . .
C74 C 1.284(2) 0.3576(8) -0.0186(7) 0.247(13) Uani 1 1 d . . .
H74A H 1.3162 0.2808 -0.0085 0.370 Uiso 1 1 calc R . .
H74B H 1.1924 0.3753 0.0081 0.370 Uiso 1 1 calc R . .
H74C H 1.3530 0.3892 0.0010 0.370 Uiso 1 1 calc R . .
C75 C 1.4291(14) 0.3660(11) -0.1356(8) 0.146(6) Uani 1 1 d . . .
H75A H 1.4553 0.2889 -0.1240 0.219 Uiso 1 1 calc R . .
H75B H 1.4896 0.3944 -0.1070 0.219 Uiso 1 1 calc R . .
H75C H 1.4415 0.3928 -0.1919 0.219 Uiso 1 1 calc R . .
C76 C 1.165(2) 0.3491(9) -0.1300(19) 0.321(19) Uani 1 1 d . . .
H76A H 1.2008 0.2727 -0.1189 0.481 Uiso 1 1 calc R . .
H76B H 1.1455 0.3738 -0.1858 0.481 Uiso 1 1 calc R . .
H76C H 1.0773 0.3653 -0.0990 0.481 Uiso 1 1 calc R . .
O101 O 0.6346(7) 0.4093(6) 0.2396(7) 0.146(4) Uani 1 1 d . . .
C102 C 0.5680(13) 0.3330(9) 0.2507(11) 0.136(6) Uani 1 1 d . . .
H10A H 0.5591 0.3129 0.2004 0.164 Uiso 1 1 calc R . .
H10B H 0.4721 0.3547 0.2730 0.164 Uiso 1 1 calc R . .
C103 C 0.6535(14) 0.2380(9) 0.3084(8) 0.127(4) Uani 1 1 d . . .
H10C H 0.5918 0.2148 0.3537 0.152 Uiso 1 1 calc R . .
H10D H 0.6870 0.1783 0.2818 0.152 Uiso 1 1 calc R . .
C104 C 0.7692(14) 0.2666(14) 0.3347(12) 0.183(8) Uani 1 1 d . . .
H10E H 0.8593 0.2198 0.3238 0.220 Uiso 1 1 calc R . .
H10F H 0.7595 0.2672 0.3913 0.220 Uiso 1 1 calc R . .
C105 C 0.757(2) 0.3769(13) 0.2848(18) 0.35(2) Uani 1 1 d . . .
H10G H 0.7548 0.4271 0.3193 0.423 Uiso 1 1 calc R . .
H10H H 0.8411 0.3793 0.2494 0.423 Uiso 1 1 calc R . .
O201 O 0.4078(11) 0.8310(9) 0.0907(8) 0.166(5) Uani 1 1 d . . .
C202 C 0.5010(11) 0.9025(10) 0.0514(14) 0.181(9) Uani 1 1 d . . .
H20A H 0.5953 0.8629 0.0384 0.217 Uiso 1 1 calc R . .
H20B H 0.5117 0.9526 0.0838 0.217 Uiso 1 1 calc R . .
C203 C 0.433(2) 0.949(3) -0.0098(15) 0.295(18) Uani 1 1 d . . .
H20C H 0.4346 1.0252 -0.0171 0.354 Uiso 1 1 calc R . .
H20D H 0.4883 0.9243 -0.0544 0.354 Uiso 1 1 calc R . .
C204 C 0.3014(18) 0.9432(13) -0.0175(7) 0.137(5) Uani 1 1 d . . .
H20E H 0.2924 0.9063 -0.0597 0.165 Uiso 1 1 calc R . .
H20F H 0.2377 1.0134 -0.0269 0.165 Uiso 1 1 calc R . .
C205 C 0.2756(9) 0.8765(11) 0.0651(12) 0.174(8) Uani 1 1 d . . .
H20G H 0.2236 0.9219 0.1002 0.209 Uiso 1 1 calc R . .
H20H H 0.2214 0.8223 0.0620 0.209 Uiso 1 1 calc R . .
O301 O 0.4168(9) 0.6945(10) 0.3073(7) 0.151(4) Uani 1 1 d . . .
C302 C 0.2846(12) 0.7451(12) 0.3195(10) 0.144(6) Uani 1 1 d . . .
H30A H 0.2154 0.7108 0.3018 0.173 Uiso 1 1 calc R . .
H30B H 0.2699 0.8196 0.2911 0.173 Uiso 1 1 calc R . .
C303 C 0.2692(14) 0.738(2) 0.4110(12) 0.223(12) Uani 1 1 d . . .
H30C H 0.3125 0.7889 0.4293 0.268 Uiso 1 1 calc R . .
H30D H 0.1713 0.7394 0.4323 0.268 Uiso 1 1 calc R . .
C304 C 0.351(4) 0.639(3) 0.421(2) 0.38(2) Uani 1 1 d . . .
H30E H 0.2908 0.5917 0.4114 0.461 Uiso 1 1 calc R . .
H30F H 0.3750 0.6170 0.4768 0.461 Uiso 1 1 calc R . .
C305 C 0.4831(12) 0.6179(13) 0.3746(8) 0.131(5) Uani 1 1 d . . .
H30G H 0.5635 0.6385 0.3944 0.157 Uiso 1 1 calc R . .
H30H H 0.5091 0.5447 0.3662 0.157 Uiso 1 1 calc R . .
O401 O 0.6165(11) 0.5379(9) 0.0065(7) 0.173(5) Uani 1 1 d . . .
C402 C 0.7779(19) 0.493(2) -0.0300(16) 0.292(19) Uani 1 1 d . . .
H40D H 0.8529 0.5076 -0.0014 0.351 Uiso 1 1 calc R . .
H40E H 0.7940 0.4161 -0.0280 0.351 Uiso 1 1 calc R . .
C403 C 0.7720(19) 0.5557(15) -0.1145(9) 0.164(6) Uani 1 1 d . . .
H40F H 0.8435 0.6007 -0.1245 0.197 Uiso 1 1 calc R . .
H40G H 0.7908 0.5074 -0.1516 0.197 Uiso 1 1 calc R . .
C404 C 0.646(2) 0.6136(16) -0.1232(12) 0.202(8) Uani 1 1 d . . .
H40H H 0.5858 0.5828 -0.1511 0.242 Uiso 1 1 calc R . .
H40I H 0.6484 0.6864 -0.1519 0.242 Uiso 1 1 calc R . .
C405 C 0.602(6) 0.612(2) -0.0519(15) 0.54(4) Uani 1 1 d . . .
H40J H 0.6400 0.6677 -0.0365 0.646 Uiso 1 1 calc R . .
H40K H 0.4987 0.6384 -0.0551 0.646 Uiso 1 1 calc R . .

loop_
_atom_site_aniso_label
_atom_site_aniso_U_11
_atom_site_aniso_U_22
_atom_site_aniso_U_33
_atom_site_aniso_U_23
_atom_site_aniso_U_13
_atom_site_aniso_U_12
K 0.0294(4) 0.1035(9) 0.1086(9) 0.0383(7) -0.0028(5) -0.0119(5)
C1 0.024(3) 0.034(3) 0.034(3) 0.011(2) 0.002(2) 0.005(2)
C2 0.021(3) 0.043(3) 0.033(3) 0.005(3) 0.006(2) 0.000(3)
C3 0.021(3) 0.035(3) 0.036(3) 0.005(2) 0.004(2) 0.002(2)
C4 0.028(3) 0.032(3) 0.027(3) -0.003(2) 0.010(2) -0.004(2)
C5 0.035(3) 0.044(4) 0.025(3) 0.007(2) 0.006(3) 0.000(3)
C6 0.027(3) 0.033(3) 0.022(3) 0.001(2) 0.005(2) -0.001(2)
C7 0.021(3) 0.038(3) 0.022(3) -0.004(2) 0.003(2) -0.001(2)
C8 0.027(3) 0.026(3) 0.029(3) -0.001(2) 0.007(2) 0.008(2)
C9 0.051(4) 0.028(3) 0.022(3) 0.002(2) -0.001(3) -0.008(3)
C10 0.042(4) 0.049(4) 0.025(3) 0.001(3) 0.000(3) -0.012(3)
C11 0.038(3) 0.056(4) 0.029(3) -0.009(3) 0.004(3) -0.004(3)
C12 0.034(3) 0.040(4) 0.055(4) -0.003(3) 0.014(3) 0.005(3)
C13 0.040(4) 0.033(3) 0.048(4) 0.000(3) 0.009(3) -0.008(3)
C14 0.082(5) 0.081(5) 0.036(4) -0.014(3) 0.027(3) -0.045(4)
C15 0.198(13) 0.140(9) 0.038(4) 0.009(5) -0.002(5) -0.052(9)
C16 0.200(12) 0.068(6) 0.079(6) -0.019(5) 0.090(7) -0.074(7)
C17 0.165(11) 0.077(6) 0.260(15) -0.068(8) 0.181(12) -0.062(7)
O18 0.051(3) 0.062(3) 0.048(3) -0.027(2) 0.009(2) 0.001(3)
C19 0.082(7) 0.203(15) 0.111(9) -0.106(10) 0.000(7) -0.017(8)
C20 0.086(7) 0.038(4) 0.085(6) -0.004(4) 0.026(5) 0.020(4)
C21 0.118(6) 0.034(3) 0.121(7) -0.012(4) 0.031(5) -0.001(4)
C22 0.125(9) 0.068(6) 0.172(12) 0.054(7) 0.083(9) 0.066(6)
C23 0.49(3) 0.045(5) 0.238(16) -0.032(7) -0.24(2) -0.010(10)
O24 0.020(2) 0.124(5) 0.039(3) 0.016(3) 0.010(2) 0.015(3)
O25 0.031(3) 0.092(4) 0.038(3) 0.024(2) 0.008(2) 0.001(2)
O26 0.025(2) 0.073(3) 0.049(3) 0.017(2) 0.000(2) 0.002(2)
O27 0.025(2) 0.072(3) 0.030(2) 0.012(2) 0.0038(18) 0.002(2)
C28 0.031(3) 0.034(3) 0.021(3) -0.001(2) 0.005(2) -0.007(3)
C29 0.036(3) 0.031(3) 0.028(3) -0.007(2) -0.006(2) -0.001(3)
C30 0.044(4) 0.031(3) 0.046(4) -0.016(3) -0.006(3) -0.001(3)
C31 0.091(6) 0.047(4) 0.040(4) -0.023(3) -0.019(4) 0.009(4)
C32 0.110(7) 0.111(7) 0.067(5) -0.063(5) -0.023(5) 0.058(6)
C33 0.142(8) 0.074(5) 0.036(4) -0.009(4) -0.002(4) 0.031(5)
C34 0.186(13) 0.099(7) 0.084(7) -0.025(5) -0.019(7) -0.086(8)
C35 0.049(4) 0.034(3) 0.039(4) -0.003(3) -0.012(3) 0.005(3)
O36 0.141(6) 0.036(3) 0.052(3) -0.008(2) -0.024(3) 0.023(3)
C37 0.34(2) 0.061(5) 0.108(8) 0.045(5) -0.089(10) -0.123(9)
C38 0.053(4) 0.028(3) 0.028(3) -0.007(2) -0.006(3) -0.003(3)
C39 0.082(6) 0.037(4) 0.044(4) -0.009(3) -0.025(4) 0.011(4)
C40 0.231(15) 0.35(2) 0.026(4) 0.055(7) -0.030(6) -0.178(16)
C41 0.149(9) 0.061(5) 0.070(5) -0.026(4) -0.051(5) -0.005(5)
C42 0.128(9) 0.172(12) 0.151(11) -0.077(10) -0.102(9) 0.091(9)
C43 0.030(3) 0.030(3) 0.025(3) 0.003(2) -0.007(2) 0.004(2)
C44 0.032(3) 0.028(3) 0.032(3) 0.007(2) 0.007(3) 0.000(2)
C45 0.023(3) 0.025(3) 0.032(3) 0.003(2) -0.001(2) 0.002(2)
C46 0.048(4) 0.029(3) 0.030(3) -0.011(2) 0.002(3) -0.006(3)
C47 0.043(4) 0.040(3) 0.030(3) 0.004(3) -0.016(3) 0.004(3)
C48 0.069(4) 0.020(3) 0.035(3) -0.001(2) -0.017(3) -0.002(3)
C49 0.045(4) 0.038(3) 0.023(3) 0.002(2) -0.006(3) -0.008(3)
C50 0.031(3) 0.043(3) 0.020(3) 0.006(2) -0.001(2) -0.009(3)
C51 0.064(5) 0.044(4) 0.044(4) -0.010(3) -0.011(3) -0.008(3)
C52 0.219(14) 0.073(6) 0.043(5) -0.037(4) -0.002(6) -0.030(7)
C53 0.091(7) 0.078(6) 0.084(6) -0.029(5) -0.009(5) -0.007(5)
C54 0.098(7) 0.138(9) 0.166(11) -0.115(9) -0.006(7) -0.037(7)
O55 0.172(7) 0.022(2) 0.050(3) 0.004(2) -0.033(4) 0.002(3)
C56 0.185(11) 0.076(6) 0.069(6) -0.002(5) -0.021(6) -0.039(7)
C57 0.083(6) 0.045(4) 0.028(3) 0.000(3) -0.028(4) 0.003(4)
C58 0.206(12) 0.055(5) 0.104(7) 0.020(4) -0.133(8) -0.029(6)
C59 0.217(15) 0.269(16) 0.109(8) -0.139(10) -0.142(10) 0.199(14)
C60 0.242(13) 0.072(5) 0.056(5) 0.019(4) -0.057(6) -0.065(6)
C61 0.030(3) 0.043(3) 0.026(3) 0.008(3) 0.000(3) -0.005(3)
C62 0.027(3) 0.045(4) 0.034(3) -0.002(3) 0.013(3) -0.001(3)
C63 0.029(3) 0.043(3) 0.033(3) -0.004(3) 0.010(3) -0.005(3)
C64 0.021(3) 0.046(4) 0.039(4) -0.011(3) 0.009(3) 0.004(3)
C65 0.040(4) 0.036(3) 0.040(3) -0.005(3) 0.003(3) 0.007(3)
C66 0.034(3) 0.035(3) 0.027(3) 0.010(2) 0.008(3) 0.008(3)
C67 0.056(4) 0.086(5) 0.026(3) -0.002(3) 0.014(3) -0.026(4)
C68 0.108(7) 0.050(5) 0.091(7) 0.001(5) 0.060(6) -0.018(5)
C69 0.154(11) 0.131(11) 0.244(17) -0.088(11) 0.158(12) -0.079(9)
C70 0.172(11) 0.255(16) 0.071(6) 0.112(8) -0.056(7) -0.134(12)
O71 0.036(2) 0.062(3) 0.042(3) -0.016(2) 0.012(2) -0.001(2)
C72 0.077(7) 0.155(11) 0.083(7) -0.081(7) -0.011(6) -0.004(7)
C73 0.077(6) 0.038(4) 0.087(7) -0.004(4) 0.021(5) 0.008(4)
C74 0.42(3) 0.071(6) 0.107(8) 0.063(6) 0.146(12) 0.130(11)
C75 0.109(8) 0.144(10) 0.105(8) 0.021(7) 0.038(7) 0.086(8)
C76 0.232(18) 0.041(6) 0.70(5) -0.044(14) -0.23(3) -0.014(8)
O101 0.052(4) 0.088(5) 0.286(12) 0.008(6) -0.069(5) -0.014(4)
C102 0.081(7) 0.079(7) 0.271(18) -0.085(10) -0.031(9) -0.004(6)
C103 0.128(9) 0.103(7) 0.146(9) 0.007(6) -0.052(7) -0.033(6)
C104 0.079(7) 0.174(14) 0.27(2) 0.058(13) -0.022(10) -0.063(8)
C105 0.25(2) 0.129(11) 0.65(5) 0.16(2) -0.35(3) -0.108(13)
O201 0.094(7) 0.128(8) 0.241(13) 0.024(8) -0.047(7) 0.005(6)
C202 0.044(5) 0.088(7) 0.39(3) 0.027(11) -0.049(9) -0.021(5)
C203 0.130(15) 0.56(6) 0.22(2) -0.06(3) 0.055(15) -0.18(3)
C204 0.165(13) 0.157(12) 0.105(8) -0.057(9) -0.040(8) -0.020(10)
C205 0.037(4) 0.124(9) 0.31(2) 0.066(11) -0.015(8) -0.018(5)
O301 0.081(5) 0.230(11) 0.184(9) -0.109(9) 0.042(6) -0.075(7)
C302 0.069(6) 0.177(12) 0.214(14) -0.123(12) 0.003(7) -0.002(7)
C303 0.087(8) 0.41(3) 0.258(19) -0.28(2) 0.021(10) -0.034(12)
C304 0.32(4) 0.38(4) 0.40(5) 0.03(3) 0.22(4) -0.16(4)
C305 0.091(7) 0.169(14) 0.096(8) -0.016(8) 0.005(6) 0.038(8)
O401 0.118(7) 0.184(9) 0.156(8) -0.006(7) 0.038(6) 0.057(6)
C402 0.092(10) 0.31(3) 0.34(3) 0.18(3) -0.012(14) 0.001(14)
C403 0.123(13) 0.213(16) 0.128(11) 0.034(11) 0.007(9) -0.051(12)
C404 0.168(15) 0.188(16) 0.205(16) -0.013(12) -0.083(13) 0.061(13)
C405 1.22(11) 0.22(2) 0.14(2) -0.056(18) 0.20(4) -0.12(4)

loop_
_atom_type_symbol
_atom_type_description
_atom_type_scat_dispersion_real
_atom_type_scat_dispersion_imag
_atom_type_scat_source
C C 0.0033 0.0016 'International Tables Vol C Tables 4.2.6.8 and 6.1.1.4'
H H 0.0000 0.0000 'International Tables Vol C Tables 4.2.6.8 and 6.1.1.4'
K K 0.2009 0.2494 'International Tables Vol C Tables 4.2.6.8 and 6.1.1.4'
O O 0.0106 0.0060 'International Tables Vol C Tables 4.2.6.8 and 6.1.1.4'

loop_
_geom_angle_atom_site_label_1
_geom_angle_atom_site_label_2
_geom_angle_atom_site_label_3
_geom_angle
_geom_angle_site_symmetry_1
_geom_angle_site_symmetry_3
_geom_angle_publ_flag
O101 K O201 176.7(5) . . ?
O101 K O27 74.31(19) . 1_455 ?
O201 K O27 104.1(3) . 1_455 ?
O101 K O26 107.01(19) . . ?
O201 K O26 74.6(2) . . ?
O27 K O26 178.4(2) 1_455 . ?
O101 K O301 95.0(4) . . ?
O201 K O301 81.8(4) . . ?
O27 K O301 69.71(18) 1_455 . ?
O26 K O301 109.2(2) . . ?
O101 K O25 107.6(2) . 1_455 ?
O201 K O25 73.1(3) . 1_455 ?
O27 K O25 53.45(13) 1_455 1_455 ?
O26 K O25 126.39(15) . 1_455 ?
O301 K O25 107.1(2) . 1_455 ?
O101 K O24 73.1(2) . . ?
O201 K O24 106.1(3) . . ?
O27 K O24 126.93(16) 1_455 . ?
O26 K O24 53.21(14) . . ?
O301 K O24 72.7(2) . . ?
O25 K O24 179.3(2) 1_455 . ?
O101 K O401 86.2(4) . . ?
O201 K O401 97.0(4) . . ?
O27 K O401 106.9(3) 1_455 . ?
O26 K O401 74.1(3) . . ?
O301 K O401 175.9(3) . . ?
O25 K O401 68.8(2) 1_455 . ?
O24 K O401 111.4(2) . . ?
C2 C1 C44 120.1(5) . . ?
C2 C1 C6 120.0(5) . . ?
C44 C1 C6 119.9(5) . . ?
O25 C2 C1 124.5(5) . . ?
O25 C2 C3 115.6(5) . . ?
C1 C2 C3 119.5(5) . . ?
O27 C3 C4 124.4(6) . . ?
O27 C3 C2 114.6(5) . . ?
C4 C3 C2 120.6(5) . . ?
C7 C4 C3 119.0(5) . . ?
C7 C4 C5 122.6(5) . . ?
C3 C4 C5 118.4(5) . . ?
O24 C5 C4 122.5(5) . . ?
O24 C5 C6 115.8(6) . . ?
C4 C5 C6 121.5(5) . . ?
O26 C6 C1 122.2(5) . . ?
O26 C6 C5 117.7(5) . . ?
C1 C6 C5 120.0(5) . . ?
C4 C7 C28 121.3(5) . . ?
C4 C7 C8 121.1(5) . . ?
C28 C7 C8 117.5(5) . . ?
C13 C8 C9 118.0(5) . . ?
C13 C8 C7 120.7(5) . . ?
C9 C8 C7 121.4(5) . . ?
C10 C9 C8 121.6(5) . . ?
C9 C10 C11 118.6(6) . . ?
C9 C10 C14 119.7(6) . . ?
C11 C10 C14 121.7(6) . . ?
C10 C11 O18 119.7(6) . . ?
C10 C11 C12 120.5(6) . . ?
O18 C11 C12 119.3(6) . . ?
C13 C12 C11 116.9(6) . . ?
C13 C12 C20 119.1(6) . . ?
C11 C12 C20 123.9(6) . . ?
C8 C13 C12 122.8(6) . . ?
C17 C14 C15 91.5(10) . . ?
C17 C14 C16 108.7(8) . . ?
C15 C14 C16 120.6(9) . . ?
C17 C14 C10 117.5(8) . . ?
C15 C14 C10 109.2(7) . . ?
C16 C14 C10 109.0(6) . . ?
C11 O18 C19 113.7(6) . . ?
C22 C20 C21 113.2(8) . . ?
C22 C20 C12 111.6(8) . . ?
C21 C20 C12 114.2(7) . . ?
C22 C20 C23 105.3(13) . . ?
C21 C20 C23 103.7(11) . . ?
C12 C20 C23 108.1(8) . . ?
C5 O24 K 118.3(5) . . ?
C2 O25 K 120.0(4) . 1_655 ?
C6 O26 K 119.0(4) . . ?
C3 O27 K 124.2(4) . 1_655 ?
C43 C28 C29 117.2(5) . . ?
C43 C28 C7 123.1(5) . . ?
C29 C28 C7 119.6(5) . . ?
C28 C29 C30 122.9(5) . . ?
C35 C30 C29 116.1(5) . . ?
C35 C30 C31 125.4(6) . . ?
C29 C30 C31 118.4(6) . . ?
C34 C31 C33 106.9(8) . . ?
C34 C31 C30 110.9(7) . . ?
C33 C31 C30 111.2(6) . . ?
C34 C31 C32 111.1(8) . . ?
C33 C31 C32 105.6(8) . . ?
C30 C31 C32 111.0(6) . . ?
C30 C35 C38 124.8(5) . . ?
C30 C35 O36 117.3(6) . . ?
C38 C35 O36 117.9(6) . . ?
C35 O36 C37 107.0(7) . . ?
C35 C38 C43 116.1(5) . . ?
C35 C38 C39 124.8(5) . . ?
C43 C38 C39 119.1(5) . . ?
C40 C39 C38 112.7(8) . . ?
C40 C39 C41 93.8(9) . . ?
C38 C39 C41 112.4(6) . . ?
C40 C39 C42 120.2(11) . . ?
C38 C39 C42 110.7(7) . . ?
C41 C39 C42 105.4(8) . . ?
C28 C43 C38 122.5(5) . . ?
C1 C44 C61 121.2(5) . . ?
C1 C44 C45 120.5(5) . . ?
C61 C44 C45 118.2(5) . . ?
C50 C45 C46 117.6(5) . . ?
C50 C45 C44 120.8(5) . . ?
C46 C45 C44 121.4(5) . . ?
C47 C46 C45 122.1(5) . . ?
C46 C47 C48 118.1(5) . . ?
C46 C47 C57 119.4(6) . . ?
C48 C47 C57 122.5(5) . . ?
O55 C48 C47 119.0(5) . . ?
O55 C48 C49 120.3(5) . . ?
C47 C48 C49 120.4(5) . . ?
C50 C49 C48 115.9(5) . . ?
C50 C49 C51 120.7(5) . . ?
C48 C49 C51 123.4(5) . . ?
C45 C50 C49 124.4(5) . . ?
C53 C51 C52 110.2(8) . . ?
C53 C51 C49 112.7(6) . . ?
C52 C51 C49 110.7(6) . . ?
C53 C51 C54 107.6(7) . . ?
C52 C51 C54 105.6(9) . . ?
C49 C51 C54 109.7(6) . . ?
C56 O55 C48 118.9(9) . . ?
C59 C57 C58 108.1(10) . . ?
C59 C57 C60 97.9(11) . . ?
C58 C57 C60 116.8(8) . . ?
C59 C57 C47 112.4(6) . . ?
C58 C57 C47 110.2(5) . . ?
C60 C57 C47 110.8(7) . . ?
C62 C61 C66 117.1(5) . . ?
C62 C61 C44 122.1(5) . . ?
C66 C61 C44 120.8(5) . . ?
C61 C62 C63 123.0(6) . . ?
C64 C63 C62 116.4(5) . . ?
C64 C63 C67 126.5(6) . . ?
C62 C63 C67 117.0(6) . . ?
O71 C64 C63 117.6(5) . . ?
O71 C64 C65 118.7(5) . . ?
C63 C64 C65 123.6(5) . . ?
C66 C65 C64 116.7(5) . . ?
C66 C65 C73 119.4(6) . . ?
C64 C65 C73 123.5(6) . . ?
C65 C66 C61 122.9(5) . . ?
C68 C67 C63 113.0(6) . . ?
C68 C67 C70 101.7(9) . . ?
C63 C67 C70 110.5(6) . . ?
C68 C67 C69 97.4(8) . . ?
C63 C67 C69 102.5(7) . . ?
C70 C67 C69 131.0(10) . . ?
C64 O71 C72 117.4(5) . . ?
C65 C73 C76 113.1(9) . . ?
C65 C73 C75 113.0(8) . . ?
C76 C73 C75 118.7(14) . . ?
C65 C73 C74 108.1(8) . . ?
C76 C73 C74 103.4(15) . . ?
C75 C73 C74 98.2(10) . . ?
C102 O101 C105 108.9(11) . . ?
C102 O101 K 124.6(7) . . ?
C105 O101 K 125.5(7) . . ?
O101 C102 C103 107.8(10) . . ?
C104 C103 C102 110.4(10) . . ?
C103 C104 C105 99.6(12) . . ?
O101 C105 C104 113.0(11) . . ?
C205 O201 C202 106.5(10) . . ?
C205 O201 K 130.6(9) . . ?
C202 O201 K 120.1(7) . . ?
O201 C202 C203 101.1(13) . . ?
C204 C203 C202 122(2) . . ?
C203 C204 C205 98.4(15) . . ?
O201 C205 C204 104.0(11) . . ?
C302 O301 C305 116.2(11) . . ?
C302 O301 K 125.1(9) . . ?
C305 O301 K 108.6(7) . . ?
O301 C302 C303 104.8(13) . . ?
O301 C302 C304 71.4(13) . . ?
C303 C302 C304 41.2(13) . . ?
C304 C303 C302 88.6(18) . . ?
C303 C304 C305 121(2) . . ?
C303 C304 C302 50.2(15) . . ?
C305 C304 C302 83.0(14) . . ?
O301 C305 C304 89.4(17) . . ?
C405 O401 C402 88(2) . . ?
C405 O401 K 111.8(13) . . ?
C402 O401 K 130.5(14) . . ?
C403 C402 O401 102.2(13) . . ?
C404 C403 C402 106.7(17) . . ?
C403 C404 C405 102(3) . . ?
O401 C405 C404 130(3) . . ?

loop_
_geom_bond_atom_site_label_1
_geom_bond_atom_site_label_2
_geom_bond_distance
_geom_bond_site_symmetry_2
_geom_bond_publ_flag
K O101 2.763(8) . ?
K O201 2.796(10) . ?
K O27 2.845(5) 1_455 ?
K O26 2.884(5) . ?
K O301 2.929(10) . ?
K O25 2.917(6) 1_455 ?
K O24 2.922(6) . ?
K O401 3.061(12) . ?
C1 C2 1.434(8) . ?
C1 C44 1.440(8) . ?
C1 C6 1.470(7) . ?
C2 O25 1.236(7) . ?
C2 C3 1.547(8) . ?
C3 O27 1.228(7) . ?
C3 C4 1.449(7) . ?
C4 C7 1.398(8) . ?
C4 C5 1.464(9) . ?
C5 O24 1.229(7) . ?
C5 C6 1.492(8) . ?
C6 O26 1.233(7) . ?
C7 C28 1.465(8) . ?
C7 C8 1.477(7) . ?
C8 C13 1.372(8) . ?
C8 C9 1.411(8) . ?
C9 C10 1.374(8) . ?
C10 C11 1.405(9) . ?
C10 C14 1.575(9) . ?
C11 O18 1.380(7) . ?
C11 C12 1.412(9) . ?
C12 C13 1.401(9) . ?
C12 C20 1.538(10) . ?
C14 C17 1.396(13) . ?
C14 C15 1.530(13) . ?
C14 C16 1.525(11) . ?
O18 C19 1.393(12) . ?
C20 C22 1.461(13) . ?
C20 C21 1.455(13) . ?
C20 C23 1.645(18) . ?
O25 K 2.917(6) 1_655 ?
O27 K 2.845(5) 1_655 ?
C28 C43 1.399(7) . ?
C28 C29 1.407(8) . ?
C29 C30 1.409(8) . ?
C30 C35 1.384(9) . ?
C30 C31 1.552(8) . ?
C31 C34 1.541(13) . ?
C31 C33 1.553(11) . ?
C31 C32 1.526(11) . ?
C35 C38 1.400(8) . ?
C35 O36 1.412(8) . ?
O36 C37 1.624(15) . ?
C38 C43 1.414(8) . ?
C38 C39 1.505(9) . ?
C39 C40 1.463(14) . ?
C39 C41 1.532(10) . ?
C39 C42 1.641(14) . ?
C44 C61 1.457(8) . ?
C44 C45 1.482(7) . ?
C45 C50 1.369(8) . ?
C45 C46 1.391(8) . ?
C46 C47 1.379(8) . ?
C47 C48 1.410(9) . ?
C47 C57 1.583(9) . ?
C48 O55 1.348(7) . ?
C48 C49 1.431(8) . ?
C49 C50 1.378(8) . ?
C49 C51 1.538(9) . ?
C51 C53 1.532(12) . ?
C51 C52 1.479(12) . ?
C51 C54 1.574(12) . ?
O55 C56 1.292(13) . ?
C57 C59 1.399(12) . ?
C57 C58 1.457(11) . ?
C57 C60 1.520(13) . ?
C61 C62 1.385(8) . ?
C61 C66 1.410(8) . ?
C62 C63 1.410(8) . ?
C63 C64 1.382(8) . ?
C63 C67 1.534(9) . ?
C64 O71 1.400(7) . ?
C64 C65 1.409(9) . ?
C65 C66 1.380(8) . ?
C65 C73 1.526(10) . ?
C67 C68 1.472(12) . ?
C67 C70 1.526(13) . ?
C67 C69 1.673(15) . ?
O71 C72 1.430(10) . ?
C73 C76 1.426(18) . ?
C73 C75 1.551(14) . ?
C73 C74 1.546(16) . ?
O101 C102 1.261(13) . ?
O101 C105 1.383(14) . ?
C102 C103 1.525(18) . ?
C103 C104 1.370(17) . ?
C104 C105 1.485(19) . ?
O201 C205 1.333(14) . ?
O201 C202 1.444(16) . ?
C202 C203 1.24(3) . ?
C203 C204 1.29(2) . ?
C204 C205 1.523(19) . ?
O301 C302 1.312(13) . ?
O301 C305 1.436(15) . ?
C302 C303 1.55(2) . ?
C302 C304 2.02(4) . ?
C303 C304 1.33(4) . ?
C304 C305 1.44(3) . ?
O401 C405 1.22(3) . ?
O401 C402 1.65(2) . ?
C402 C403 1.50(2) . ?
C403 C404 1.27(2) . ?
C404 C405 1.26(3) . ?
